data_7160041
loop_
_publ_author_name
'Wang, Zixiu'
'Huang, Yan'
'Deng, Dandan'
'Li, Shan'
'Yu, Yimei'
'Ye, Yifei'
'Chen, Yi'
'Lei, Jian'

_publ_section_title
;
 Facile synthesis and antifungal evaluation of hypervalent
 organoantimony(iii) and organobismuth(iii) thioates with tridentate
 C,N,C-coordinating ligands
;
_journal_issue 35
_journal_name_full 'Organic &amp; Biomolecular Chemistry'
_journal_page_first 7164
_journal_page_last 7172
_journal_paper_doi 10.1039/D4OB00702F
_journal_volume 22
_journal_year 2024
_chemical_formula_sum 'C24 H26 N S Sb'
_chemical_formula_weight 482.270
_space_group_IT_number 2
_space_group_name_Hall '-P 1'
_space_group_name_H-M_alt 'P -1'
_symmetry_cell_setting triclinic
_symmetry_Int_Tables_number 2
_symmetry_space_group_name_Hall '-P 1'
_symmetry_space_group_name_H-M 'P -1'
_audit_creation_date 2023-09-05
_audit_creation_method
;
Olex2 1.5-beta
(compiled 2022.04.07 svn.rca3783a0 for OlexSys, GUI
svn.r6439)

;
_audit_update_record
;
2023-09-20 deposited with the CCDC.	2024-07-11 downloaded from the CCDC.
;
_cell_angle_alpha 104.386(3)
_cell_angle_beta 112.313(3)
_cell_angle_gamma 90.028(3)
_cell_formula_units_Z 2
_cell_length_a 9.6728(3)
_cell_length_b 10.3643(3)
_cell_length_c 11.0212(2)
_cell_volume 984.56(5)
_refine_ls_R_factor_all 0.121
_cod_data_source_file d4ob00702f2.cif
_cod_data_source_block sb0903
_cod_depositor_comments 'Adding full bibliography for 7160041--7160043.cif.'
_cod_original_cell_volume 984.6(1)
_cod_original_sg_symbol_Hall -P_1
_cod_database_code 7160041

loop_
_symmetry_equiv_pos_site_id
_symmetry_equiv_pos_as_xyz
1 x,y,z
2 -x,-y,-z

loop_
_atom_site_aniso_label
_atom_site_aniso_U_11
_atom_site_aniso_U_22
_atom_site_aniso_U_33
_atom_site_aniso_U_12
_atom_site_aniso_U_13
_atom_site_aniso_U_23
Sb1 0.0582(2) 0.0715(2) 0.0580(2) -0.00631(19) 0.00933(16) 0.02067(17)
S1 0.1067(12) 0.1589(14) 0.0964(10) -0.0495(9) 0.0063(9) 0.0672(8)
N1 0.0473(12) 0.0622(16) 0.0598(11) 0.0075(10) 0.0190(9) 0.0248(9)
C1 0.0597(12) 0.0761(12) 0.0548(13) 0.0137(10) 0.0108(7) 0.0099(10)
C2 0.0853(15) 0.0907(18) 0.0718(15) 0.0362(17) 0.0154(8) 0.0049(14)
C3 0.0866(14) 0.1425(17) 0.0728(16) 0.0452(12) 0.0172(8) 0.0152(16)
C4 0.088(2) 0.1563(13) 0.069(3) 0.0418(12) 0.0160(17) 0.0241(13)
C5 0.0638(14) 0.1462(18) 0.0696(14) 0.0238(18) 0.0249(8) 0.0284(15)
C6 0.0509(12) 0.0835(15) 0.0569(13) 0.0198(11) 0.0120(7) 0.0202(12)
C7 0.0545(15) 0.0585(17) 0.058(1) 0.0121(11) 0.0184(8) 0.0184(8)
C8 0.0672(12) 0.074(2) 0.0695(13) 0.0076(17) 0.0120(14) 0.0318(10)
C9 0.0694(10) 0.088(3) 0.0644(16) 0.0242(12) 0.0147(9) 0.0258(12)
C10 0.0674(16) 0.101(2) 0.0671(11) 0.0214(13) 0.0150(9) 0.0278(9)
C11 0.0518(12) 0.119(3) 0.0739(14) 0.0192(19) 0.0176(14) 0.0390(11)
C12 0.0465(10) 0.100(2) 0.0549(10) 0.0014(11) 0.0065(8) 0.0332(9)
C13 0.0619(14) 0.098(2) 0.0592(12) 0.0307(12) 0.0250(11) 0.0365(11)
C14 0.0522(15) 0.0631(17) 0.0623(9) 0.0022(10) 0.0121(10) 0.0242(10)
C15 0.0824(17) 0.097(2) 0.0744(16) 0.0339(11) 0.0269(13) 0.0383(15)
C16 0.095(3) 0.111(4) 0.0899(11) 0.032(2) 0.0197(13) 0.0561(13)
C17 0.0895(18) 0.092(2) 0.0890(14) 0.0072(11) 0.0118(14) 0.0448(15)
C18 0.1012(18) 0.090(2) 0.0745(17) 0.0117(11) 0.0057(14) 0.0311(15)
C19 0.080(3) 0.077(3) 0.0639(10) 0.013(2) 0.0136(12) 0.0188(12)
C20 0.0547(13) 0.068(2) 0.0603(13) 0.0193(18) 0.0098(8) 0.0230(12)
C21 0.0582(2) 0.0715(2) 0.0580(2) -0.00631(19) 0.00933(16) 0.02067(17)
C22 0.0582(2) 0.0715(2) 0.0580(2) -0.00631(19) 0.00933(16) 0.02067(17)
C23 0.0582(2) 0.0715(2) 0.0580(2) -0.00631(19) 0.00933(16) 0.02067(17)
C24 0.0582(2) 0.0715(2) 0.0580(2) -0.00631(19) 0.00933(16) 0.02067(17)

loop_
_atom_site_label
_atom_site_type_symbol
_atom_site_fract_x
_atom_site_fract_y
_atom_site_fract_z
_atom_site_occupancy
_atom_site_symmetry_multiplicity
_atom_site_Wyckoff_symbol
_atom_site_attached_hydrogens
_atom_site_calc_flag
_atom_site_thermal_displace_type
_atom_site_U_iso_or_equiv
_atom_site_disorder_assembly
_atom_site_disorder_group
Sb1 Sb 0.3236(0) 0.6278(0) 0.6549(0) 1.000 2 i ? d Uani 0.06612(13) A -1
S1 S 0.2718(3) 0.5071(3) 0.8035(2) 1.000 2 i ? d Uani 0.1247(7) A -1
N1 N 0.4508(5) 0.8071(5) 0.5799(5) 1.000 2 i ? d Uani 0.0554(8) A -1
C1 C 0.3911(7) 0.9308(7) 0.7737(7) 1.000 2 i ? d Uani 0.0686(8) A -1
C2 C 0.3816(9) 1.0569(9) 0.8541(8) 1.000 2 i ? d Uani 0.0906(10) A -1
H2 H 0.4375 1.1323 0.8585 1.000 2 i ? calc Uiso 0.10900 A -1
C3 C 0.2898(10) 1.0702(11) 0.9270(9) 1.000 2 i ? d Uani 0.1076(10) A -1
H3 H 0.2840 1.1542 0.9789 1.000 2 i ? calc Uiso 0.12900 A -1
C4 C 0.2124(10) 0.9656(11) 0.9226(9) 1.000 2 i ? d Uani 0.1102(15) A -1
H4 H 0.1466 0.9774 0.9669 1.000 2 i ? calc Uiso 0.13200 A -1
C5 C 0.2246(8) 0.8312(12) 0.8512(8) 1.000 2 i ? d Uani 0.0937(10) A -1
H5 H 0.1750 0.7562 0.8547 1.000 2 i ? calc Uiso 0.11200 A -1
C6 C 0.3138(6) 0.8211(7) 0.7778(6) 1.000 2 i ? d Uani 0.0663(8) A -1
C7 C 0.5646(6) 0.6278(6) 0.7473(6) 1.000 2 i ? d Uani 0.0576(9) A -1
C8 C 0.6347(8) 0.5777(7) 0.8582(7) 1.000 2 i ? d Uani 0.0724(11) A -1
H8 H 0.5785 0.5450 0.8986 1.000 2 i ? calc Uiso 0.08700 A -1
C9 C 0.7895(8) 0.5764(8) 0.9088(7) 1.000 2 i ? d Uani 0.0763(11) A -1
H9 H 0.8354 0.5340 0.9769 1.000 2 i ? calc Uiso 0.09200 A -1
C10 C 0.8757(8) 0.6359(8) 0.8609(7) 1.000 2 i ? d Uani 0.0808(10) A -1
H10 H 0.9799 0.6421 0.9029 1.000 2 i ? calc Uiso 0.09700 A -1
C11 C 0.8086(7) 0.6878(8) 0.7488(7) 1.000 2 i ? d Uani 0.0813(12) A -1
H11 H 0.8666 0.7176 0.7085 1.000 2 i ? calc Uiso 0.09800 A -1
C12 C 0.6468(6) 0.6949(7) 0.6960(6) 1.000 2 i ? d Uani 0.0688(9) A -1
C13 C 0.5730(7) 0.7301(7) 0.5673(6) 1.000 2 i ? d Uani 0.0697(10) A -1
H13A H 0.6436 0.7832 0.5511 1.000 2 i ? calc Uiso 0.08400 A -1
H13B H 0.5340 0.6499 0.4921 1.000 2 i ? calc Uiso 0.08400 A -1
C14 C 0.3441(6) 0.8304(6) 0.4562(6) 1.000 2 i ? d Uani 0.0610(9) A -1
C15 C 0.2437(8) 0.9237(8) 0.4645(7) 1.000 2 i ? d Uani 0.0826(12) A -1
H15 H 0.2472 0.9746 0.5482 1.000 2 i ? calc Uiso 0.09900 A -1
C16 C 0.1356(10) 0.9390(9) 0.3412(8) 1.000 2 i ? d Uani 0.0980(18) A -1
H16 H 0.0682 1.0024 0.3444 1.000 2 i ? calc Uiso 0.11800 A -1
C17 C 0.1267(10) 0.8609(8) 0.2135(9) 1.000 2 i ? d Uani 0.0934(12) A -1
H17 H 0.0524 0.8701 0.1334 1.000 2 i ? calc Uiso 0.11200 A -1
C18 C 0.2244(11) 0.7759(9) 0.2103(9) 1.000 2 i ? d Uani 0.0958(13) A -1
H18 H 0.2233 0.7271 0.1267 1.000 2 i ? calc Uiso 0.11500 A -1
C19 C 0.3329(8) 0.7558(8) 0.3317(7) 1.000 2 i ? d Uani 0.0780(15) A -1
H19 H 0.3978 0.6905 0.3262 1.000 2 i ? calc Uiso 0.09400 A -1
C20 C 0.4967(6) 0.9272(6) 0.7027(6) 1.000 2 i ? d Uani 0.0638(10) A -1
H20A H 0.5981 0.9226 0.7652 1.000 2 i ? calc Uiso 0.07700 A -1
H20B H 0.4960 1.0086 0.6742 1.000 2 i ? calc Uiso 0.07700 A -1
C21 C 0.1168(6) 0.2792(4) 0.5855(5) 1.000 2 i ? d Uani 0.06612(13) A -1
H21A H 0.1600 0.3049 0.5286 1.000 2 i ? calc Uiso 0.09900 A -1
H21B H 0.0227 0.2256 0.5296 1.000 2 i ? calc Uiso 0.09900 A -1
H21C H 0.1841 0.2285 0.6400 1.000 2 i ? calc Uiso 0.09900 A -1
C22 C 0.0907(5) 0.4055(4) 0.6790(4) 1.000 2 i ? d Uani 0.06612(13) A -1
C23 C -0.0235(5) 0.3701(5) 0.7363(4) 1.000 2 i ? d Uani 0.06612(13) A -1
H23A H -0.0275 0.4467 0.8046 1.000 2 i ? calc Uiso 0.09900 A -1
H23B H 0.0073 0.2969 0.7760 1.000 2 i ? calc Uiso 0.09900 A -1
H23C H -0.1212 0.3449 0.6639 1.000 2 i ? calc Uiso 0.09900 A -1
C24 C 0.0296(6) 0.5071(4) 0.5947(4) 1.000 2 i ? d Uani 0.06612(13) A -1
H24A H 0.0793 0.5949 0.6472 1.000 2 i ? calc Uiso 0.09900 A -1
H24B H -0.0766 0.5075 0.5719 1.000 2 i ? calc Uiso 0.09900 A -1
H24C H 0.0480 0.4818 0.5127 1.000 2 i ? calc Uiso 0.09900 A -1

loop_
_atom_type_symbol
_atom_type_oxidation_number
_atom_type_radius_bond
Sb ? ?
S ? ?
N ? ?
C ? ?
H ? ?

loop_
_geom_angle_atom_site_label_1
_geom_angle_atom_site_label_2
_geom_angle_atom_site_label_3
_geom_angle_site_symmetry_1
_geom_angle_site_symmetry_2
_geom_angle_site_symmetry_3
_geom_angle
_geom_angle_publ_flag
C6 Sb1 S1 . . . 93.4(2) no
C6 Sb1 C7 . . . 96.4(2) no
C7 Sb1 S1 . . . 94.70(19) no
C22 S1 Sb1 . . . 99.64(17) no
C13 N1 C20 . . . 114.9(4) no
C14 N1 C13 . . . 116.2(5) no
C14 N1 C20 . . . 114.5(5) no
C2 C1 C20 . . . 116.5(7) no
C6 C1 C2 . . . 117.2(8) no
C6 C1 C20 . . . 126.0(6) no
C1 C2 H2 . . . 119.50 no
C3 C2 C1 . . . 120.9(9) no
C3 C2 H2 . . . 119.50 no
C2 C3 H3 . . . 120.00 no
C4 C3 C2 . . . 120.1(10) no
C4 C3 H3 . . . 120.00 no
C3 C4 H4 . . . 118.80 no
C3 C4 C5 . . . 122.5(10) no
C5 C4 H4 . . . 118.80 no
C4 C5 H5 . . . 122.00 no
C6 C5 C4 . . . 116.1(10) no
C6 C5 H5 . . . 122.00 no
C1 C6 Sb1 . . . 118.2(5) no
C5 C6 Sb1 . . . 118.8(6) no
C5 C6 C1 . . . 123.0(7) no
C8 C7 Sb1 . . . 122.7(5) no
C8 C7 C12 . . . 121.7(5) no
C12 C7 Sb1 . . . 115.3(4) no
C7 C8 H8 . . . 120.30 no
C7 C8 C9 . . . 119.4(7) no
C9 C8 H8 . . . 120.30 no
C8 C9 H9 . . . 119.30 no
C10 C9 C8 . . . 121.4(7) no
C10 C9 H9 . . . 119.30 no
C9 C10 H10 . . . 119.80 no
C9 C10 C11 . . . 120.4(7) no
C11 C10 H10 . . . 119.80 no
C10 C11 H11 . . . 120.40 no
C10 C11 C12 . . . 119.3(7) no
C12 C11 H11 . . . 120.40 no
C7 C12 C11 . . . 116.5(6) no
C7 C12 C13 . . . 121.0(5) no
C11 C12 C13 . . . 119.4(6) no
N1 C13 C12 . . . 106.6(6) no
N1 C13 H13A . . . 110.40 no
N1 C13 H13B . . . 110.40 no
C12 C13 H13A . . . 110.40 no
C12 C13 H13B . . . 110.40 no
H13A C13 H13B . . . 108.60 no
C15 C14 N1 . . . 119.1(6) no
C19 C14 N1 . . . 121.4(6) no
C19 C14 C15 . . . 119.4(6) no
C14 C15 H15 . . . 121.20 no
C14 C15 C16 . . . 117.6(7) no
C16 C15 H15 . . . 121.20 no
C15 C16 H16 . . . 119.00 no
C17 C16 C15 . . . 122.0(8) no
C17 C16 H16 . . . 119.00 no
C16 C17 H17 . . . 120.80 no
C18 C17 C16 . . . 118.4(8) no
C18 C17 H17 . . . 120.80 no
C17 C18 H18 . . . 119.40 no
C17 C18 C19 . . . 121.2(9) no
C19 C18 H18 . . . 119.40 no
C14 C19 C18 . . . 121.3(7) no
C14 C19 H19 . . . 119.40 no
C18 C19 H19 . . . 119.40 no
N1 C20 H20A . . . 109.60 no
N1 C20 H20B . . . 109.60 no
C1 C20 N1 . . . 110.4(5) no
C1 C20 H20A . . . 109.60 no
C1 C20 H20B . . . 109.60 no
H20A C20 H20B . . . 108.10 no
H21A C21 H21B . . . 109.50 no
H21A C21 H21C . . . 109.50 no
H21B C21 H21C . . . 109.50 no
C22 C21 H21A . . . 109.50 no
C22 C21 H21B . . . 109.50 no
C22 C21 H21C . . . 109.50 no
C21 C22 S1 . . . 112.0(3) no
C21 C22 C23 . . . 110.5(4) no
C21 C22 C24 . . . 108.3(4) no
C23 C22 S1 . . . 117.5(3) no
C24 C22 S1 . . . 97.8(3) no
C24 C22 C23 . . . 109.9(4) no
C22 C23 H23A . . . 109.50 no
C22 C23 H23B . . . 109.50 no
C22 C23 H23C . . . 109.50 no
H23A C23 H23B . . . 109.50 no
H23A C23 H23C . . . 109.50 no
H23B C23 H23C . . . 109.50 no
C22 C24 H24A . . . 109.50 no
C22 C24 H24B . . . 109.50 no
C22 C24 H24C . . 2_566 144.3(5) no
C22 C24 H24C . . . 109.50 no
H24A C24 H24B . . . 109.50 no
H24A C24 H24C . . 2_566 105.90 no
H24A C24 H24C . . . 109.50 no
H24B C24 H24C . . . 109.50 no
H24B C24 H24C . . 2_566 61.10 no
H24C C24 H24C . . 2_566 52.90 no

loop_
_geom_bond_atom_site_label_1
_geom_bond_atom_site_label_2
_geom_bond_site_symmetry_1
_geom_bond_site_symmetry_2
_geom_bond_distance
_geom_bond_publ_flag
Sb1 S1 . . 2.478(3) no
Sb1 C6 . . 2.146(7) no
Sb1 C7 . . 2.161(5) no
S1 C22 . . 1.875(4) no
N1 C13 . . 1.457(8) no
N1 C14 . . 1.441(7) no
N1 C20 . . 1.512(7) no
C1 C2 . . 1.41(1) no
C1 C6 . . 1.379(11) no
C1 C20 . . 1.500(11) no
C2 H2 . . 0.9300 no
C2 C3 . . 1.393(14) no
C3 H3 . . 0.9300 no
C3 C4 . . 1.298(16) no
C4 H4 . . 0.9300 no
C4 C5 . . 1.449(15) no
C5 H5 . . 0.9300 no
C5 C6 . . 1.378(12) no
C7 C8 . . 1.383(9) no
C7 C12 . . 1.403(10) no
C8 H8 . . 0.9300 no
C8 C9 . . 1.387(10) no
C9 H9 . . 0.9300 no
C9 C10 . . 1.359(12) no
C10 H10 . . 0.9300 no
C10 C11 . . 1.399(11) no
C11 H11 . . 0.9300 no
C11 C12 . . 1.456(8) no
C12 C13 . . 1.465(9) no
C13 H13A . . 0.9700 no
C13 H13B . . 0.9700 no
C14 C15 . . 1.383(10) no
C14 C19 . . 1.361(10) no
C15 H15 . . 0.9300 no
C15 C16 . . 1.411(10) no
C16 H16 . . 0.9300 no
C16 C17 . . 1.409(13) no
C17 H17 . . 0.9300 no
C17 C18 . . 1.298(13) no
C18 H18 . . 0.9300 no
C18 C19 . . 1.417(11) no
C19 H19 . . 0.9300 no
C20 H20A . . 0.9700 no
C20 H20B . . 0.9700 no
C21 H21A . . 0.9600 no
C21 H21B . . 0.9600 no
C21 H21C . . 0.9600 no
C21 C22 . . 1.538(6) no
C22 C23 . . 1.549(6) no
C22 C24 . . 1.546(5) no
C23 H23A . . 0.9600 no
C23 H23B . . 0.9600 no
C23 H23C . . 0.9600 no
C24 H24A . . 0.9600 no
C24 H24B . . 0.9600 no
C24 H24C . 2_566 1.171(8) no
C24 H24C . . 0.9600 no

loop_
_geom_torsion_atom_site_label_1
_geom_torsion_atom_site_label_2
_geom_torsion_atom_site_label_3
_geom_torsion_atom_site_label_4
_geom_torsion_site_symmetry_1
_geom_torsion_site_symmetry_2
_geom_torsion_site_symmetry_3
_geom_torsion_site_symmetry_4
_geom_torsion
_geom_torsion_publ_flag
Sb1 S1 C22 C21 . . . . 80.8(4) no
Sb1 S1 C22 C23 . . . . -149.8(3) no
Sb1 S1 C22 C24 . . . . -32.5(3) no
Sb1 C7 C8 C9 . . . . 177.6(5) no
Sb1 C7 C12 C11 . . . . -175.5(5) no
Sb1 C7 C12 C13 . . . . -15.3(8) no
N1 C14 C15 C16 . . . . -176.7(7) no
N1 C14 C19 C18 . . . . 177.8(7) no
C1 C2 C3 C4 . . . . 0.6(13) no
C2 C1 C6 Sb1 . . . . 179.3(5) no
C2 C1 C6 C5 . . . . 3.(1) no
C2 C1 C20 N1 . . . . -156.4(6) no
C2 C3 C4 C5 . . . . 4.3(13) no
C3 C4 C5 C6 . . . . -5.4(12) no
C4 C5 C6 Sb1 . . . . -174.8(5) no
C4 C5 C6 C1 . . . . 1.5(10) no
C6 C1 C2 C3 . . . . -4.2(10) no
C6 C1 C20 N1 . . . . 30.2(8) no
C7 C8 C9 C10 . . . . 6.9(10) no
C7 C12 C13 N1 . . . . 54.7(8) no
C8 C7 C12 C11 . . . . 10.9(9) no
C8 C7 C12 C13 . . . . 171.0(6) no
C8 C9 C10 C11 . . . . -6.8(11) no
C9 C10 C11 C12 . . . . 8.7(11) no
C10 C11 C12 C7 . . . . -10.4(10) no
C10 C11 C12 C13 . . . . -171.0(7) no
C11 C12 C13 N1 . . . . -145.7(6) no
C12 C7 C8 C9 . . . . -9.2(10) no
C13 N1 C14 C15 . . . . -167.3(6) no
C13 N1 C14 C19 . . . . 17.5(9) no
C13 N1 C20 C1 . . . . -133.4(6) no
C14 N1 C13 C12 . . . . -168.3(5) no
C14 N1 C20 C1 . . . . 88.3(7) no
C14 C15 C16 C17 . . . . 1.3(14) no
C15 C14 C19 C18 . . . . 2.6(12) no
C15 C16 C17 C18 . . . . -2.3(15) no
C16 C17 C18 C19 . . . . 3.4(15) no
C17 C18 C19 C14 . . . . -3.7(14) no
C19 C14 C15 C16 . . . . -1.4(12) no
C20 N1 C13 C12 . . . . 54.2(7) no
C20 N1 C14 C15 . . . . -29.6(8) no
C20 N1 C14 C19 . . . . 155.3(7) no
C20 C1 C2 C3 . . . . -178.2(7) no
C20 C1 C6 Sb1 . . . . -7.3(8) no
C20 C1 C6 C5 . . . . 176.4(6) no
